data_7246489
loop_
_publ_author_name
'Yagi, Takumi'
'Tachikawa, Takashi'
'Ito, Suguru'

_publ_section_title
;
 Solvates of a dianisyl-substituted donor--acceptor-type benzothiadiazole:
 mechanochromic, vapochromic, and acid-responsive multicolor luminescence
;
_journal_issue 16
_journal_name_full CrystEngComm
_journal_page_first 2379
_journal_page_last 2389
_journal_paper_doi 10.1039/D2CE01705A
_journal_volume 25
_journal_year 2023
_chemical_formula_moiety 'C35 H24 N4 O2 S'
_chemical_formula_sum 'C35 H24 N4 O2 S'
_chemical_formula_weight 564.66
_chemical_name_systematic
4-(4-methoxyphenyl)-7-[1-(4-methoxyphenyl)-1H-phenanthro[9,10-d]imidazol-2-yl]benzo[c][1,2,5]thiadiazole
_space_group_crystal_system monoclinic
_space_group_IT_number 14
_space_group_name_Hall '-P 2ybc'
_space_group_name_H-M_alt 'P 1 21/c 1'
_atom_sites_solution_hydrogens geom
_atom_sites_solution_primary direct
_atom_sites_solution_secondary difmap
_audit_update_record
;
2022-12-26 deposited with the CCDC.	2023-03-21 downloaded from the CCDC.
;
_cell_angle_alpha 90.0000
_cell_angle_beta 111.8702(18)
_cell_angle_gamma 90.0000
_cell_formula_units_Z 4
_cell_length_a 13.2848(2)
_cell_length_b 21.9654(3)
_cell_length_c 10.92692(17)
_cell_measurement_reflns_used 12664
_cell_measurement_temperature 223
_cell_measurement_theta_max 72.80
_cell_measurement_theta_min 4.81
_cell_volume 2959.06(8)
_computing_cell_refinement 'CrysAlisPro 1.171.40.66a (Rigaku OD, 2019)'
_computing_data_collection 'CrysAlisPro 1.171.40.66a (Rigaku OD, 2019)'
_computing_data_reduction 'CrysAlisPro 1.171.40.66a (Rigaku OD, 2019)'
_computing_molecular_graphics 'CrystalStructure 4.2.5'
_computing_publication_material 'CrystalStructure 4.2.5 (Rigaku, 2017)'
_computing_structure_refinement 'SHELXL Version 2014/7 (Sheldrick, 2008)'
_computing_structure_solution 'SIR92 (Altomare, et al., 1994)'
_diffrn_ambient_temperature 223
_diffrn_detector_area_resol_mean 5.814
_diffrn_measured_fraction_theta_full 0.997
_diffrn_measured_fraction_theta_max 0.997
_diffrn_measurement_device_type 'Rigaku XtaLAB P200'
_diffrn_measurement_method \w
_diffrn_radiation_type 'Cu K\a'
_diffrn_radiation_wavelength 1.54184
_diffrn_reflns_av_R_equivalents 0.0288
_diffrn_reflns_Laue_measured_fraction_full 0.997
_diffrn_reflns_Laue_measured_fraction_max 0.997
_diffrn_reflns_limit_h_max 15
_diffrn_reflns_limit_h_min -13
_diffrn_reflns_limit_k_max 25
_diffrn_reflns_limit_k_min -26
_diffrn_reflns_limit_l_max 13
_diffrn_reflns_limit_l_min -13
_diffrn_reflns_number 18511
_diffrn_reflns_point_group_measured_fraction_full 0.997
_diffrn_reflns_point_group_measured_fraction_max 0.997
_diffrn_reflns_theta_full 67.684
_diffrn_reflns_theta_max 68.250
_diffrn_reflns_theta_min 4.803
_diffrn_standards_number 0
_exptl_absorpt_coefficient_mu 1.275
_exptl_absorpt_correction_T_max 0.987
_exptl_absorpt_correction_T_min 0.553
_exptl_absorpt_correction_type multi-scan
_exptl_absorpt_process_details
;
CrysAlisPro 1.171.40.66a (Rigaku Oxford Diffraction, 2019)
Empirical absorption correction using spherical harmonics,
 implemented in SCALE3 ABSPACK scaling algorithm.
;
_exptl_crystal_colour yellow
_exptl_crystal_density_diffrn 1.267
_exptl_crystal_density_method 'not measured'
_exptl_crystal_description block
_exptl_crystal_F_000 1176.00
_exptl_crystal_preparation Luminescent
_exptl_crystal_recrystallization_method 'Re-crystallisation from solvent: ethyl acetate'
_exptl_crystal_size_max 0.100
_exptl_crystal_size_mid 0.010
_exptl_crystal_size_min 0.010
_refine_diff_density_max 0.30
_refine_diff_density_min -0.54
_refine_ls_extinction_method none
_refine_ls_goodness_of_fit_ref 1.057
_refine_ls_hydrogen_treatment constr
_refine_ls_number_parameters 379
_refine_ls_number_reflns 5402
_refine_ls_number_restraints 0
_refine_ls_R_factor_all 0.0458
_refine_ls_R_factor_gt 0.0425
_refine_ls_shift/su_max 0.000
_refine_ls_structure_factor_coef Fsqd
_refine_ls_weighting_details 'w = 1/[\s^2^(Fo^2^)+(0.0550P)^2^+1.0360P] where P=(Fo^2^+2Fc^2^)/3'
_refine_ls_weighting_scheme calc
_refine_ls_wR_factor_gt 0.1081
_refine_ls_wR_factor_ref 0.1106
_reflns_Friedel_coverage 0.000
_reflns_number_gt 4899
_reflns_number_total 5402
_reflns_threshold_expression F^2^>2.0\s(F^2^)
_cod_data_source_file d2ce01705a2.cif
_cod_data_source_block ygt087
_cod_depositor_comments 'Adding full bibliography for 7246486--7246491.cif.'
_cod_database_code 7246489

loop_
_space_group_symop_id
_space_group_symop_operation_xyz
1 +X,+Y,+Z
2 -X,1/2+Y,1/2-Z
3 -X,-Y,-Z
4 +X,-1/2-Y,-1/2+Z

loop_
_atom_site_label
_atom_site_type_symbol
_atom_site_fract_x
_atom_site_fract_y
_atom_site_fract_z
_atom_site_U_iso_or_equiv
_atom_site_adp_type
_atom_site_occupancy
_atom_site_site_symmetry_order
_atom_site_calc_flag
_atom_site_refinement_flags_posn
_atom_site_refinement_flags_adp
_atom_site_refinement_flags_occupancy
_atom_site_disorder_assembly
_atom_site_disorder_group
S1 S 0.88660(4) 0.05958(2) 0.25700(5) 0.04890(15) Uani 1 1 d . . . . .
O1 O 0.37105(12) 0.05407(7) -0.07291(12) 0.0574(4) Uani 1 1 d . . . . .
O2 O 1.06031(9) -0.28632(5) 0.20529(11) 0.0372(3) Uani 1 1 d . . . . .
N1 N 0.61998(10) 0.07250(6) 0.46257(12) 0.0303(3) Uani 1 1 d . . . . .
N2 N 0.74050(10) 0.06052(6) 0.66891(12) 0.0307(3) Uani 1 1 d . . . . .
N3 N 0.82000(12) 0.06723(6) 0.35265(15) 0.0403(3) Uani 1 1 d . . . . .
N4 N 0.91978(12) -0.01118(6) 0.27777(14) 0.0400(3) Uani 1 1 d . . . . .
C1 C 0.58823(12) 0.11139(7) 0.54196(15) 0.0289(3) Uani 1 1 d . . . . .
C2 C 0.49708(12) 0.15202(7) 0.51204(15) 0.0310(3) Uani 1 1 d . . . . .
C3 C 0.41146(12) 0.15672(8) 0.38831(16) 0.0361(3) Uani 1 1 d . . . . .
H3 H 0.4109 0.1314 0.3188 0.043 Uiso 1 1 calc R U . . .
C4 C 0.32888(13) 0.19783(8) 0.36787(18) 0.0417(4) Uani 1 1 d . . . . .
H4 H 0.2729 0.2007 0.2844 0.050 Uiso 1 1 calc R U . . .
C5 C 0.32774(14) 0.23519(9) 0.47005(19) 0.0458(4) Uani 1 1 d . . . . .
H5 H 0.2715 0.2636 0.4556 0.055 Uiso 1 1 calc R U . . .
C6 C 0.40884(14) 0.23050(8) 0.59188(18) 0.0430(4) Uani 1 1 d . . . . .
H6 H 0.4067 0.2558 0.6603 0.052 Uiso 1 1 calc R U . . .
C7 C 0.49533(13) 0.18912(7) 0.61818(16) 0.0333(3) Uani 1 1 d . . . . .
C8 C 0.58087(13) 0.18416(7) 0.74999(16) 0.0331(3) Uani 1 1 d . . . . .
C9 C 0.58434(15) 0.22248(8) 0.85493(17) 0.0414(4) Uani 1 1 d . . . . .
H9 H 0.5310 0.2527 0.8403 0.050 Uiso 1 1 calc R U . . .
C10 C 0.66410(16) 0.21657(8) 0.97841(18) 0.0443(4) Uani 1 1 d . . . . .
H10 H 0.6653 0.2432 1.0464 0.053 Uiso 1 1 calc R U . . .
C11 C 0.74303(15) 0.17155(8) 1.00347(16) 0.0406(4) Uani 1 1 d . . . . .
H11 H 0.7965 0.1673 1.0885 0.049 Uiso 1 1 calc R U . . .
C12 C 0.74278(13) 0.13315(7) 0.90359(15) 0.0351(3) Uani 1 1 d . . . . .
H12 H 0.7959 0.1026 0.9206 0.042 Uiso 1 1 calc R U . . .
C13 C 0.66324(12) 0.13960(7) 0.77637(15) 0.0301(3) Uani 1 1 d . . . . .
C14 C 0.66440(12) 0.10359(7) 0.66711(15) 0.0289(3) Uani 1 1 d . . . . .
C15 C 0.71207(12) 0.04337(7) 0.54502(15) 0.0300(3) Uani 1 1 d . . . . .
C16 C 0.77201(12) -0.00217(7) 0.49950(15) 0.0304(3) Uani 1 1 d . . . . .
C17 C 0.82123(12) 0.01212(7) 0.40748(15) 0.0309(3) Uani 1 1 d . . . . .
C18 C 0.87954(12) -0.03302(7) 0.36566(14) 0.0300(3) Uani 1 1 d . . . . .
C19 C 0.89087(12) -0.09430(7) 0.41514(15) 0.0305(3) Uani 1 1 d . . . . .
C20 C 0.84674(14) -0.10468(7) 0.50931(16) 0.0361(4) Uani 1 1 d . . . . .
H20 H 0.8555 -0.1434 0.5484 0.043 Uiso 1 1 calc R U . . .
C21 C 0.78900(14) -0.06000(7) 0.55016(16) 0.0362(4) Uani 1 1 d . . . . .
H21 H 0.7611 -0.0705 0.6148 0.043 Uiso 1 1 calc R U . . .
C22 C 0.94029(12) -0.14334(7) 0.36366(14) 0.0306(3) Uani 1 1 d . . . . .
C23 C 1.02275(13) -0.13253(7) 0.31631(16) 0.0354(3) Uani 1 1 d . . . . .
H23 H 1.0502 -0.0928 0.3201 0.042 Uiso 1 1 calc R U . . .
C24 C 1.06533(13) -0.17878(7) 0.26376(16) 0.0353(3) Uani 1 1 d . . . . .
H24 H 1.1208 -0.1702 0.2324 0.042 Uiso 1 1 calc R U . . .
C25 C 1.02606(12) -0.23779(7) 0.25751(15) 0.0305(3) Uani 1 1 d . . . . .
C26 C 0.94639(13) -0.24982(7) 0.30747(16) 0.0366(4) Uani 1 1 d . . . . .
H26 H 0.9213 -0.2899 0.3066 0.044 Uiso 1 1 calc R U . . .
C27 C 0.90353(13) -0.20348(7) 0.35851(16) 0.0359(4) Uani 1 1 d . . . . .
H27 H 0.8486 -0.2124 0.3905 0.043 Uiso 1 1 calc R U . . .
C28 C 1.13672(14) -0.27448(8) 0.14415(17) 0.0390(4) Uani 1 1 d . . . . .
H28A H 1.1546 -0.3123 0.1111 0.047 Uiso 1 1 calc R U . . .
H28B H 1.1053 -0.2463 0.0716 0.047 Uiso 1 1 calc R U . . .
H28C H 1.2020 -0.2569 0.2084 0.047 Uiso 1 1 calc R U . . .
C29 C 0.56440(12) 0.06501(7) 0.32251(15) 0.0316(3) Uani 1 1 d . . . . .
C30 C 0.48951(15) 0.01857(8) 0.27445(17) 0.0443(4) Uani 1 1 d . . . . .
H30 H 0.4813 -0.0111 0.3321 0.053 Uiso 1 1 calc R U . . .
C31 C 0.42690(17) 0.01600(9) 0.14137(18) 0.0521(5) Uani 1 1 d . . . . .
H31 H 0.3764 -0.0157 0.1085 0.062 Uiso 1 1 calc R U . . .
C32 C 0.43812(14) 0.05980(8) 0.05609(17) 0.0414(4) Uani 1 1 d . . . . .
C33 C 0.51424(13) 0.10571(8) 0.10382(16) 0.0379(4) Uani 1 1 d . . . . .
H33 H 0.5230 0.1352 0.0461 0.045 Uiso 1 1 calc R U . . .
C34 C 0.57754(13) 0.10793(7) 0.23755(15) 0.0347(3) Uani 1 1 d . . . . .
H34 H 0.6296 0.1388 0.2703 0.042 Uiso 1 1 calc R U . . .
C35 C 0.37972(19) 0.09896(10) -0.16318(18) 0.0592(5) Uani 1 1 d . . . . .
H35A H 0.3282 0.0899 -0.2511 0.071 Uiso 1 1 calc R U . . .
H35B H 0.3642 0.1388 -0.1363 0.071 Uiso 1 1 calc R U . . .
H35C H 0.4527 0.0986 -0.1634 0.071 Uiso 1 1 calc R U . . .

loop_
_atom_site_aniso_label
_atom_site_aniso_U_11
_atom_site_aniso_U_22
_atom_site_aniso_U_33
_atom_site_aniso_U_23
_atom_site_aniso_U_13
_atom_site_aniso_U_12
S1 0.0644(3) 0.0351(2) 0.0650(3) 0.01463(19) 0.0447(3) 0.01028(19)
O1 0.0609(9) 0.0647(9) 0.0352(7) -0.0038(6) 0.0046(6) -0.0212(7)
O2 0.0439(6) 0.0279(5) 0.0443(6) -0.0048(5) 0.0216(5) -0.0008(5)
N1 0.0308(6) 0.0320(7) 0.0299(6) -0.0013(5) 0.0135(5) 0.0002(5)
N2 0.0312(7) 0.0306(7) 0.0327(6) -0.0008(5) 0.0145(5) 0.0008(5)
N3 0.0469(8) 0.0313(7) 0.0513(8) 0.0047(6) 0.0282(7) 0.0048(6)
N4 0.0483(8) 0.0345(7) 0.0460(8) 0.0076(6) 0.0279(7) 0.0068(6)
C1 0.0299(7) 0.0270(7) 0.0341(8) -0.0004(6) 0.0167(6) -0.0025(6)
C2 0.0286(7) 0.0303(7) 0.0380(8) 0.0034(6) 0.0169(6) -0.0026(6)
C3 0.0304(8) 0.0407(9) 0.0396(8) 0.0037(7) 0.0158(7) -0.0012(6)
C4 0.0298(8) 0.0480(10) 0.0472(9) 0.0102(8) 0.0141(7) 0.0020(7)
C5 0.0354(9) 0.0451(10) 0.0597(11) 0.0097(8) 0.0211(8) 0.0111(7)
C6 0.0416(9) 0.0403(9) 0.0534(10) 0.0011(8) 0.0252(8) 0.0068(7)
C7 0.0328(8) 0.0314(8) 0.0415(8) 0.0028(6) 0.0206(7) -0.0009(6)
C8 0.0355(8) 0.0304(8) 0.0398(8) 0.0000(6) 0.0214(7) -0.0020(6)
C9 0.0463(10) 0.0376(9) 0.0468(10) -0.0043(7) 0.0249(8) 0.0040(7)
C10 0.0559(11) 0.0415(9) 0.0415(9) -0.0092(7) 0.0251(8) -0.0009(8)
C11 0.0492(10) 0.0416(9) 0.0329(8) -0.0018(7) 0.0173(7) -0.0039(7)
C12 0.0394(9) 0.0333(8) 0.0350(8) 0.0009(6) 0.0167(7) -0.0008(6)
C13 0.0332(8) 0.0281(7) 0.0344(8) -0.0005(6) 0.0188(6) -0.0037(6)
C14 0.0298(7) 0.0276(7) 0.0334(8) 0.0003(6) 0.0163(6) -0.0015(6)
C15 0.0290(7) 0.0297(7) 0.0337(8) 0.0005(6) 0.0145(6) -0.0006(6)
C16 0.0298(7) 0.0311(8) 0.0315(7) -0.0029(6) 0.0127(6) -0.0002(6)
C17 0.0314(8) 0.0284(7) 0.0342(8) -0.0003(6) 0.0137(6) -0.0009(6)
C18 0.0316(7) 0.0297(8) 0.0304(7) 0.0005(6) 0.0135(6) 0.0007(6)
C19 0.0303(7) 0.0294(8) 0.0315(7) 0.0005(6) 0.0111(6) 0.0002(6)
C20 0.0433(9) 0.0310(8) 0.0379(8) 0.0054(6) 0.0198(7) 0.0050(7)
C21 0.0423(9) 0.0364(9) 0.0359(8) 0.0033(6) 0.0214(7) 0.0026(7)
C22 0.0306(7) 0.0294(8) 0.0316(7) 0.0008(6) 0.0113(6) 0.0009(6)
C23 0.0366(8) 0.0263(8) 0.0468(9) -0.0017(6) 0.0197(7) -0.0018(6)
C24 0.0357(8) 0.0311(8) 0.0451(9) -0.0004(7) 0.0221(7) -0.0011(6)
C25 0.0314(8) 0.0274(7) 0.0312(7) -0.0013(6) 0.0100(6) 0.0020(6)
C26 0.0364(8) 0.0282(8) 0.0464(9) -0.0042(7) 0.0169(7) -0.0064(6)
C27 0.0323(8) 0.0347(8) 0.0447(9) -0.0019(7) 0.0189(7) -0.0041(6)
C28 0.0457(9) 0.0356(8) 0.0413(9) -0.0041(7) 0.0228(7) 0.0020(7)
C29 0.0310(8) 0.0332(8) 0.0316(7) -0.0031(6) 0.0127(6) -0.0010(6)
C30 0.0527(11) 0.0385(9) 0.0405(9) 0.0026(7) 0.0158(8) -0.0123(8)
C31 0.0584(12) 0.0455(10) 0.0443(10) -0.0053(8) 0.0099(9) -0.0242(9)
C32 0.0413(9) 0.0448(10) 0.0339(8) -0.0045(7) 0.0093(7) -0.0065(7)
C33 0.0389(9) 0.0400(9) 0.0351(8) 0.0016(7) 0.0142(7) -0.0047(7)
C34 0.0325(8) 0.0353(8) 0.0358(8) -0.0022(6) 0.0122(6) -0.0063(6)
C35 0.0687(13) 0.0633(13) 0.0331(9) 0.0025(9) 0.0046(9) -0.0083(10)

loop_
_atom_type_symbol
_atom_type_description
_atom_type_scat_dispersion_real
_atom_type_scat_dispersion_imag
_atom_type_scat_source
C C 0.0181 0.0091
;
International Tables for Crystallography
(Vol. C, Tables 4.2.6.8 and 6.1.1.4)
;
H H 0.0000 0.0000
;
International Tables for Crystallography
(Vol. C, Table 6.1.1.4)
;
N N 0.0311 0.0180
;
International Tables for Crystallography
(Vol. C, Tables 4.2.6.8 and 6.1.1.4)
;
S S 0.3331 0.5567
;
International Tables for Crystallography
(Vol. C, Tables 4.2.6.8 and 6.1.1.4)
;
O O 0.0492 0.0322
;
International Tables for Crystallography
(Vol. C, Tables 4.2.6.8 and 6.1.1.4)
;

loop_
_geom_angle_atom_site_label_1
_geom_angle_atom_site_label_2
_geom_angle_atom_site_label_3
_geom_angle
_geom_angle_site_symmetry_1
_geom_angle_site_symmetry_3
_geom_angle_publ_flag
N4 S1 N3 101.38(7) . . ?
C32 O1 C35 117.38(14) . . ?
C25 O2 C28 117.26(12) . . ?
C15 N1 C1 106.23(12) . . ?
C15 N1 C29 128.40(13) . . ?
C1 N1 C29 125.37(12) . . ?
C15 N2 C14 104.68(12) . . ?
C17 N3 S1 106.02(11) . . ?
C18 N4 S1 106.47(11) . . ?
C14 C1 N1 105.19(13) . . ?
C14 C1 C2 123.21(14) . . ?
N1 C1 C2 131.60(14) . . ?
C3 C2 C7 119.13(14) . . ?
C3 C2 C1 124.96(14) . . ?
C7 C2 C1 115.91(14) . . ?
C4 C3 C2 120.97(16) . . ?
C4 C3 H3 119.5 . . ?
C2 C3 H3 119.5 . . ?
C3 C4 C5 120.30(16) . . ?
C3 C4 H4 119.9 . . ?
C5 C4 H4 119.9 . . ?
C6 C5 C4 119.76(16) . . ?
C6 C5 H5 120.1 . . ?
C4 C5 H5 120.1 . . ?
C5 C6 C7 122.25(17) . . ?
C5 C6 H6 118.9 . . ?
C7 C6 H6 118.9 . . ?
C6 C7 C2 117.55(15) . . ?
C6 C7 C8 121.49(15) . . ?
C2 C7 C8 120.96(14) . . ?
C9 C8 C13 117.31(15) . . ?
C9 C8 C7 122.16(15) . . ?
C13 C8 C7 120.52(14) . . ?
C10 C9 C8 121.41(16) . . ?
C10 C9 H9 119.3 . . ?
C8 C9 H9 119.3 . . ?
C9 C10 C11 120.53(16) . . ?
C9 C10 H10 119.7 . . ?
C11 C10 H10 119.7 . . ?
C12 C11 C10 119.96(16) . . ?
C12 C11 H11 120.0 . . ?
C10 C11 H11 120.0 . . ?
C11 C12 C13 120.04(15) . . ?
C11 C12 H12 120.0 . . ?
C13 C12 H12 120.0 . . ?
C12 C13 C8 120.71(14) . . ?
C12 C13 C14 121.97(14) . . ?
C8 C13 C14 117.27(14) . . ?
C1 C14 N2 111.31(13) . . ?
C1 C14 C13 121.72(14) . . ?
N2 C14 C13 126.89(14) . . ?
N2 C15 N1 112.58(13) . . ?
N2 C15 C16 123.78(14) . . ?
N1 C15 C16 123.64(13) . . ?
C21 C16 C17 116.09(14) . . ?
C21 C16 C15 121.37(14) . . ?
C17 C16 C15 122.42(14) . . ?
N3 C17 C16 125.39(14) . . ?
N3 C17 C18 113.45(13) . . ?
C16 C17 C18 121.16(14) . . ?
N4 C18 C17 112.67(13) . . ?
N4 C18 C19 125.93(14) . . ?
C17 C18 C19 121.40(13) . . ?
C20 C19 C18 114.91(14) . . ?
C20 C19 C22 122.41(14) . . ?
C18 C19 C22 122.59(13) . . ?
C19 C20 C21 123.44(15) . . ?
C19 C20 H20 118.3 . . ?
C21 C20 H20 118.3 . . ?
C16 C21 C20 122.82(15) . . ?
C16 C21 H21 118.6 . . ?
C20 C21 H21 118.6 . . ?
C23 C22 C27 117.09(14) . . ?
C23 C22 C19 122.61(14) . . ?
C27 C22 C19 120.30(14) . . ?
C24 C23 C22 121.77(14) . . ?
C24 C23 H23 119.1 . . ?
C22 C23 H23 119.1 . . ?
C23 C24 C25 120.01(14) . . ?
C23 C24 H24 120.0 . . ?
C25 C24 H24 120.0 . . ?
O2 C25 C26 116.00(13) . . ?
O2 C25 C24 124.87(14) . . ?
C26 C25 C24 119.12(14) . . ?
C27 C26 C25 120.59(14) . . ?
C27 C26 H26 119.7 . . ?
C25 C26 H26 119.7 . . ?
C26 C27 C22 121.38(15) . . ?
C26 C27 H27 119.3 . . ?
C22 C27 H27 119.3 . . ?
O2 C28 H28A 109.5 . . ?
O2 C28 H28B 109.5 . . ?
H28A C28 H28B 109.5 . . ?
O2 C28 H28C 109.5 . . ?
H28A C28 H28C 109.5 . . ?
H28B C28 H28C 109.5 . . ?
C34 C29 C30 120.10(15) . . ?
C34 C29 N1 119.61(13) . . ?
C30 C29 N1 119.93(14) . . ?
C31 C30 C29 119.68(16) . . ?
C31 C30 H30 120.2 . . ?
C29 C30 H30 120.2 . . ?
C30 C31 C32 120.41(16) . . ?
C30 C31 H31 119.8 . . ?
C32 C31 H31 119.8 . . ?
O1 C32 C33 124.08(16) . . ?
O1 C32 C31 116.01(15) . . ?
C33 C32 C31 119.91(16) . . ?
C32 C33 C34 119.51(15) . . ?
C32 C33 H33 120.2 . . ?
C34 C33 H33 120.2 . . ?
C29 C34 C33 120.36(15) . . ?
C29 C34 H34 119.8 . . ?
C33 C34 H34 119.8 . . ?
O1 C35 H35A 109.5 . . ?
O1 C35 H35B 109.5 . . ?
H35A C35 H35B 109.5 . . ?
O1 C35 H35C 109.5 . . ?
H35A C35 H35C 109.5 . . ?
H35B C35 H35C 109.5 . . ?

loop_
_geom_bond_atom_site_label_1
_geom_bond_atom_site_label_2
_geom_bond_distance
_geom_bond_site_symmetry_2
_geom_bond_publ_flag
S1 N4 1.6085(14) . ?
S1 N3 1.6101(14) . ?
O1 C32 1.364(2) . ?
O1 C35 1.429(2) . ?
O2 C25 1.3646(18) . ?
O2 C28 1.432(2) . ?
N1 C15 1.3772(19) . ?
N1 C1 1.3902(19) . ?
N1 C29 1.4396(19) . ?
N2 C15 1.318(2) . ?
N2 C14 1.3793(19) . ?
N3 C17 1.348(2) . ?
N4 C18 1.349(2) . ?
C1 C14 1.376(2) . ?
C1 C2 1.440(2) . ?
C2 C3 1.409(2) . ?
C2 C7 1.425(2) . ?
C3 C4 1.373(2) . ?
C3 H3 0.9400 . ?
C4 C5 1.390(3) . ?
C4 H4 0.9400 . ?
C5 C6 1.369(3) . ?
C5 H5 0.9400 . ?
C6 C7 1.408(2) . ?
C6 H6 0.9400 . ?
C7 C8 1.469(2) . ?
C8 C9 1.409(2) . ?
C8 C13 1.415(2) . ?
C9 C10 1.377(3) . ?
C9 H9 0.9400 . ?
C10 C11 1.392(3) . ?
C10 H10 0.9400 . ?
C11 C12 1.378(2) . ?
C11 H11 0.9400 . ?
C12 C13 1.405(2) . ?
C12 H12 0.9400 . ?
C13 C14 1.437(2) . ?
C15 C16 1.476(2) . ?
C16 C21 1.370(2) . ?
C16 C17 1.424(2) . ?
C17 C18 1.434(2) . ?
C18 C19 1.438(2) . ?
C19 C20 1.380(2) . ?
C19 C22 1.477(2) . ?
C20 C21 1.416(2) . ?
C20 H20 0.9400 . ?
C21 H21 0.9400 . ?
C22 C23 1.395(2) . ?
C22 C27 1.402(2) . ?
C23 C24 1.387(2) . ?
C23 H23 0.9400 . ?
C24 C25 1.389(2) . ?
C24 H24 0.9400 . ?
C25 C26 1.385(2) . ?
C26 C27 1.381(2) . ?
C26 H26 0.9400 . ?
C27 H27 0.9400 . ?
C28 H28A 0.9700 . ?
C28 H28B 0.9700 . ?
C28 H28C 0.9700 . ?
C29 C34 1.379(2) . ?
C29 C30 1.385(2) . ?
C30 C31 1.381(3) . ?
C30 H30 0.9400 . ?
C31 C32 1.386(3) . ?
C31 H31 0.9400 . ?
C32 C33 1.385(2) . ?
C33 C34 1.389(2) . ?
C33 H33 0.9400 . ?
C34 H34 0.9400 . ?
C35 H35A 0.9700 . ?
C35 H35B 0.9700 . ?
C35 H35C 0.9700 . ?

loop_
_geom_torsion_atom_site_label_1
_geom_torsion_atom_site_label_2
_geom_torsion_atom_site_label_3
_geom_torsion_atom_site_label_4
_geom_torsion
_geom_torsion_site_symmetry_1
_geom_torsion_site_symmetry_2
_geom_torsion_site_symmetry_3
_geom_torsion_site_symmetry_4
_geom_torsion_publ_flag
N4 S1 N3 C17 0.09(13) . . . . ?
N3 S1 N4 C18 -0.70(13) . . . . ?
C15 N1 C1 C14 0.74(15) . . . . ?
C29 N1 C1 C14 -179.97(13) . . . . ?
C15 N1 C1 C2 -178.28(15) . . . . ?
C29 N1 C1 C2 1.0(2) . . . . ?
C14 C1 C2 C3 -173.13(14) . . . . ?
N1 C1 C2 C3 5.7(3) . . . . ?
C14 C1 C2 C7 6.2(2) . . . . ?
N1 C1 C2 C7 -174.98(14) . . . . ?
C7 C2 C3 C4 2.2(2) . . . . ?
C1 C2 C3 C4 -178.52(15) . . . . ?
C2 C3 C4 C5 -0.8(2) . . . . ?
C3 C4 C5 C6 -0.6(3) . . . . ?
C4 C5 C6 C7 0.6(3) . . . . ?
C5 C6 C7 C2 0.8(2) . . . . ?
C5 C6 C7 C8 -179.18(15) . . . . ?
C3 C2 C7 C6 -2.2(2) . . . . ?
C1 C2 C7 C6 178.49(14) . . . . ?
C3 C2 C7 C8 177.83(13) . . . . ?
C1 C2 C7 C8 -1.5(2) . . . . ?
C6 C7 C8 C9 -3.4(2) . . . . ?
C2 C7 C8 C9 176.56(15) . . . . ?
C6 C7 C8 C13 175.96(15) . . . . ?
C2 C7 C8 C13 -4.1(2) . . . . ?
C13 C8 C9 C10 -0.5(2) . . . . ?
C7 C8 C9 C10 178.94(15) . . . . ?
C8 C9 C10 C11 -1.1(3) . . . . ?
C9 C10 C11 C12 1.1(3) . . . . ?
C10 C11 C12 C13 0.3(2) . . . . ?
C11 C12 C13 C8 -1.9(2) . . . . ?
C11 C12 C13 C14 175.40(15) . . . . ?
C9 C8 C13 C12 1.9(2) . . . . ?
C7 C8 C13 C12 -177.51(14) . . . . ?
C9 C8 C13 C14 -175.48(14) . . . . ?
C7 C8 C13 C14 5.1(2) . . . . ?
N1 C1 C14 N2 -1.37(16) . . . . ?
C2 C1 C14 N2 177.75(13) . . . . ?
N1 C1 C14 C13 175.65(13) . . . . ?
C2 C1 C14 C13 -5.2(2) . . . . ?
C15 N2 C14 C1 1.44(16) . . . . ?
C15 N2 C14 C13 -175.38(14) . . . . ?
C12 C13 C14 C1 -178.00(14) . . . . ?
C8 C13 C14 C1 -0.7(2) . . . . ?
C12 C13 C14 N2 -1.5(2) . . . . ?
C8 C13 C14 N2 175.87(14) . . . . ?
C14 N2 C15 N1 -0.95(16) . . . . ?
C14 N2 C15 C16 179.22(14) . . . . ?
C1 N1 C15 N2 0.14(17) . . . . ?
C29 N1 C15 N2 -179.12(14) . . . . ?
C1 N1 C15 C16 179.96(13) . . . . ?
C29 N1 C15 C16 0.7(2) . . . . ?
N2 C15 C16 C21 57.6(2) . . . . ?
N1 C15 C16 C21 -122.22(17) . . . . ?
N2 C15 C16 C17 -118.35(17) . . . . ?
N1 C15 C16 C17 61.8(2) . . . . ?
S1 N3 C17 C16 179.80(13) . . . . ?
S1 N3 C17 C18 0.53(17) . . . . ?
C21 C16 C17 N3 -175.72(16) . . . . ?
C15 C16 C17 N3 0.4(2) . . . . ?
C21 C16 C17 C18 3.5(2) . . . . ?
C15 C16 C17 C18 179.62(14) . . . . ?
S1 N4 C18 C17 1.07(17) . . . . ?
S1 N4 C18 C19 -179.15(13) . . . . ?
N3 C17 C18 N4 -1.1(2) . . . . ?
C16 C17 C18 N4 179.61(14) . . . . ?
N3 C17 C18 C19 179.12(14) . . . . ?
C16 C17 C18 C19 -0.2(2) . . . . ?
N4 C18 C19 C20 177.02(15) . . . . ?
C17 C18 C19 C20 -3.2(2) . . . . ?
N4 C18 C19 C22 -6.4(2) . . . . ?
C17 C18 C19 C22 173.39(14) . . . . ?
C18 C19 C20 C21 3.4(2) . . . . ?
C22 C19 C20 C21 -173.18(15) . . . . ?
C17 C16 C21 C20 -3.4(2) . . . . ?
C15 C16 C21 C20 -179.59(15) . . . . ?
C19 C20 C21 C16 -0.1(3) . . . . ?
C20 C19 C22 C23 -151.72(16) . . . . ?
C18 C19 C22 C23 31.9(2) . . . . ?
C20 C19 C22 C27 29.5(2) . . . . ?
C18 C19 C22 C27 -146.87(15) . . . . ?
C27 C22 C23 C24 1.3(2) . . . . ?
C19 C22 C23 C24 -177.52(15) . . . . ?
C22 C23 C24 C25 -0.1(3) . . . . ?
C28 O2 C25 C26 175.50(14) . . . . ?
C28 O2 C25 C24 -4.7(2) . . . . ?
C23 C24 C25 O2 178.49(15) . . . . ?
C23 C24 C25 C26 -1.7(2) . . . . ?
O2 C25 C26 C27 -177.82(14) . . . . ?
C24 C25 C26 C27 2.4(2) . . . . ?
C25 C26 C27 C22 -1.2(3) . . . . ?
C23 C22 C27 C26 -0.7(2) . . . . ?
C19 C22 C27 C26 178.20(15) . . . . ?
C15 N1 C29 C34 -102.44(19) . . . . ?
C1 N1 C29 C34 78.4(2) . . . . ?
C15 N1 C29 C30 84.4(2) . . . . ?
C1 N1 C29 C30 -94.74(19) . . . . ?
C34 C29 C30 C31 -1.0(3) . . . . ?
N1 C29 C30 C31 172.14(17) . . . . ?
C29 C30 C31 C32 -0.4(3) . . . . ?
C35 O1 C32 C33 -0.8(3) . . . . ?
C35 O1 C32 C31 179.28(19) . . . . ?
C30 C31 C32 O1 -178.62(18) . . . . ?
C30 C31 C32 C33 1.5(3) . . . . ?
O1 C32 C33 C34 179.05(17) . . . . ?
C31 C32 C33 C34 -1.0(3) . . . . ?
C30 C29 C34 C33 1.4(2) . . . . ?
N1 C29 C34 C33 -171.74(14) . . . . ?
C32 C33 C34 C29 -0.4(3) . . . . ?
